data_4070983
loop_
_publ_author_name
'Meca, Lud\<ek'
'C\'isa\<rov\'a, Ivana'
'Draho\<novsk\'y, Du\<san'
'Dvo\<r\'ak, Dalimil'

_publ_section_title
;
 Enantiomerically Pure Axially Chiral Aminocarbene Complexes of Chromium
;
_journal_issue 8
_journal_name_full Organometallics
_journal_page_first 1850
_journal_paper_doi 10.1021/om701188p
_journal_volume 27
_journal_year 2008
_chemical_absolute_configuration syn
_chemical_compound_source 'synthesized by the authors'
_chemical_formula_moiety 'C30 H27 Cr N O7'
_chemical_formula_sum 'C30 H27 Cr N O7'
_chemical_formula_weight 565.53
_chemical_name_systematic
; 
 ? 
;
_space_group_IT_number 4
_symmetry_cell_setting monoclinic
_symmetry_space_group_name_Hall 'P 2yb'
_symmetry_space_group_name_H-M 'P 1 21 1'
_atom_sites_solution_hydrogens geom
_atom_sites_solution_primary direct
_atom_sites_solution_secondary difmap
_audit_creation_method SHELXL-97
_cell_angle_alpha 90.00
_cell_angle_beta 92.0770(9)
_cell_angle_gamma 90.00
_cell_formula_units_Z 4
_cell_length_a 7.88060(10)
_cell_length_b 11.5719(2)
_cell_length_c 30.8273(5)
_cell_measurement_reflns_used 6330
_cell_measurement_temperature 150(2)
_cell_measurement_theta_max 27.5
_cell_measurement_theta_min 1
_cell_volume 2809.40(8)
_computing_cell_refinement 'COLLECT and DENZO'
_computing_data_collection 'COLLECT (Hooft, 1998) and DENZO (Otwinowski &amp; Minor, 1997)'
_computing_data_reduction 'COLLECT and DENZO'
_computing_structure_refinement 'SHELXL-97 (Sheldrick, 1997)'
_computing_structure_solution 'SIR92 (Altomare et al., 1994)'
_diffrn_ambient_temperature 150(2)
_diffrn_detector_area_resol_mean 9.091
_diffrn_measured_fraction_theta_full 0.982
_diffrn_measured_fraction_theta_max 0.982
_diffrn_measurement_device_type 'Nonius KappaCCD area detector'
_diffrn_measurement_method '\f and \w scans to fill the Ewald sphere'
_diffrn_radiation_monochromator graphite
_diffrn_radiation_source 'fine-focus sealed tube'
_diffrn_radiation_type MoK\a
_diffrn_radiation_wavelength 0.71073
_diffrn_reflns_av_R_equivalents 0.0400
_diffrn_reflns_av_sigmaI/netI 0.0400
_diffrn_reflns_limit_h_max 10
_diffrn_reflns_limit_h_min -10
_diffrn_reflns_limit_k_max 15
_diffrn_reflns_limit_k_min -15
_diffrn_reflns_limit_l_max 39
_diffrn_reflns_limit_l_min -2
_diffrn_reflns_number 25673
_diffrn_reflns_theta_full 27.55
_diffrn_reflns_theta_max 27.55
_diffrn_reflns_theta_min 1.88
_diffrn_standards_number 0
_exptl_absorpt_coefficient_mu 0.454
_exptl_absorpt_correction_type none
_exptl_crystal_colour yellow
_exptl_crystal_density_diffrn 1.337
_exptl_crystal_density_method 'not measured'
_exptl_crystal_description prism
_exptl_crystal_F_000 1176
_exptl_crystal_size_max 0.4
_exptl_crystal_size_mid 0.25
_exptl_crystal_size_min 0.1
_refine_diff_density_max 0.276
_refine_diff_density_min -0.327
_refine_diff_density_rms 0.046
_refine_ls_abs_structure_details 'Flack H D (1983), Acta Cryst. A39, 876-881'
_refine_ls_abs_structure_Flack -0.014(12)
_refine_ls_extinction_method none
_refine_ls_goodness_of_fit_ref 1.051
_refine_ls_hydrogen_treatment constr
_refine_ls_matrix_type full
_refine_ls_number_parameters 714
_refine_ls_number_reflns 12526
_refine_ls_number_restraints 1
_refine_ls_restrained_S_all 1.051
_refine_ls_R_factor_all 0.0450
_refine_ls_R_factor_gt 0.0375
_refine_ls_shift/su_max 0.001
_refine_ls_shift/su_mean 0.000
_refine_ls_structure_factor_coef Fsqd
_refine_ls_weighting_details 'calc w=1/[\s^2^(Fo^2^)+(0.0345P)^2^+1.1872P] where P=(Fo^2^+2Fc^2^)/3'
_refine_ls_weighting_scheme calc
_refine_ls_wR_factor_gt 0.0835
_refine_ls_wR_factor_ref 0.0885
_reflns_number_gt 11399
_reflns_number_total 12526
_reflns_threshold_expression I&gt;2\s(I)
_cod_data_source_file om701188p-file001.cif
_cod_data_source_block 406k-meca-vsch-twin
_cod_original_sg_symbol_H-M 'P 21'
_cod_database_code 4070983

loop_
_symmetry_equiv_pos_as_xyz
'x, y, z'
'-x, y+1/2, -z'

loop_
_atom_site_label
_atom_site_type_symbol
_atom_site_fract_x
_atom_site_fract_y
_atom_site_fract_z
_atom_site_U_iso_or_equiv
_atom_site_adp_type
_atom_site_occupancy
_atom_site_symmetry_multiplicity
_atom_site_calc_flag
_atom_site_refinement_flags
Cr1 Cr 0.72321(5) 0.27184(3) 0.605755(12) 0.02314(9) Uani 1 1 d .
C1 C 0.6438(3) 0.11463(18) 0.52561(7) 0.0185(4) Uani 1 1 d .
C2 C 0.4697(3) 0.09612(19) 0.51709(7) 0.0201(4) Uani 1 1 d .
C3 C 0.4090(3) 0.1026(2) 0.47375(7) 0.0226(5) Uani 1 1 d .
H3 H 0.2933 0.0943 0.4675 0.027 Uiso 1 1 calc R
C4 C 0.5173(3) 0.1210(2) 0.44003(7) 0.0235(5) Uani 1 1 d .
H4 H 0.4743 0.1234 0.4115 0.028 Uiso 1 1 calc R
C5 C 0.6895(3) 0.13595(19) 0.44869(7) 0.0205(5) Uani 1 1 d .
C6 C 0.7508(3) 0.13624(19) 0.49183(7) 0.0208(5) Uani 1 1 d .
H6 H 0.8652 0.1512 0.4980 0.025 Uiso 1 1 calc R
C11 C 0.7183(3) 0.1110(2) 0.57133(7) 0.0195(4) Uani 1 1 d .
N12 N 0.7768(2) 0.00968(18) 0.58244(6) 0.0222(4) Uani 1 1 d .
C13 C 0.8477(4) -0.0171(2) 0.62603(8) 0.0318(6) Uani 1 1 d .
H13A H 0.9691 -0.0221 0.6252 0.048 Uiso 1 1 calc R
H13B H 0.8030 -0.0896 0.6356 0.048 Uiso 1 1 calc R
H13C H 0.8172 0.0428 0.6458 0.048 Uiso 1 1 calc R
C14 C 0.7904(3) -0.0925(2) 0.55351(9) 0.0287(5) Uani 1 1 d .
H14A H 0.7337 -0.0765 0.5261 0.043 Uiso 1 1 calc R
H14B H 0.7384 -0.1581 0.5667 0.043 Uiso 1 1 calc R
H14C H 0.9079 -0.1089 0.5491 0.043 Uiso 1 1 calc R
C15 C 0.5187(4) 0.3188(2) 0.57543(9) 0.0307(6) Uani 1 1 d .
O15 O 0.3988(3) 0.35326(17) 0.55831(8) 0.0473(6) Uani 1 1 d .
C16 C 0.8551(4) 0.3379(2) 0.56166(8) 0.0288(5) Uani 1 1 d .
O16 O 0.9370(3) 0.38235(18) 0.53668(7) 0.0416(5) Uani 1 1 d .
C17 C 0.7207(4) 0.4156(2) 0.63290(9) 0.0313(6) Uani 1 1 d .
O17 O 0.7183(3) 0.50473(19) 0.64950(6) 0.0431(5) Uani 1 1 d .
C18 C 0.9313(4) 0.2439(2) 0.63753(8) 0.0332(6) Uani 1 1 d .
O18 O 1.0552(3) 0.2359(2) 0.65714(8) 0.0538(6) Uani 1 1 d .
C19 C 0.5955(4) 0.2101(2) 0.65149(9) 0.0347(6) Uani 1 1 d .
O19 O 0.5195(3) 0.1774(2) 0.67964(7) 0.0573(7) Uani 1 1 d .
C21 C 0.3519(3) 0.0667(2) 0.55320(8) 0.0233(5) Uani 1 1 d .
H21 H 0.3986 0.1020 0.5799 0.028 Uiso 1 1 calc R
C22 C 0.3431(4) -0.0645(2) 0.56070(10) 0.0331(6) Uani 1 1 d .
H22A H 0.3017 -0.1018 0.5346 0.050 Uiso 1 1 calc R
H22B H 0.2678 -0.0804 0.5837 0.050 Uiso 1 1 calc R
H22C H 0.4544 -0.0932 0.5685 0.050 Uiso 1 1 calc R
C23 C 0.1728(3) 0.1139(2) 0.54526(9) 0.0343(6) Uani 1 1 d .
H23A H 0.1787 0.1937 0.5370 0.051 Uiso 1 1 calc R
H23B H 0.1107 0.1071 0.5714 0.051 Uiso 1 1 calc R
H23C H 0.1162 0.0705 0.5225 0.051 Uiso 1 1 calc R
C24 C 0.3266(3) 0.2126(2) -0.05484(8) 0.0234(5) Uani 1 1 d .
H24 H 0.3636 0.1765 -0.0817 0.028 Uiso 1 1 calc R
C51 C 0.8146(3) 0.1494(2) 0.41422(8) 0.0251(5) Uani 1 1 d .
O52 O 0.9563(2) 0.18662(18) 0.41980(6) 0.0362(4) Uani 1 1 d .
O53 O 0.7486(2) 0.11393(16) 0.37567(5) 0.0283(4) Uani 1 1 d .
C54 C 0.8557(4) 0.1277(2) 0.33854(7) 0.0290(5) Uani 1 1 d .
H54 H 0.9744 0.1122 0.3472 0.035 Uiso 1 1 calc R
C55 C 0.7937(5) 0.0387(2) 0.30581(9) 0.0438(8) Uani 1 1 d .
H55A H 0.8102 -0.0373 0.3177 0.066 Uiso 1 1 calc R
H55B H 0.8564 0.0461 0.2798 0.066 Uiso 1 1 calc R
H55C H 0.6751 0.0509 0.2991 0.066 Uiso 1 1 calc R
C56 C 0.8380(3) 0.2508(2) 0.32134(7) 0.0271(5) Uani 1 1 d .
C57 C 0.6889(4) 0.3087(3) 0.32564(9) 0.0375(7) Uani 1 1 d .
H57 H 0.6009 0.2731 0.3399 0.045 Uiso 1 1 calc R
C58 C 0.6647(4) 0.4208(3) 0.30910(11) 0.0457(8) Uani 1 1 d .
H58 H 0.5622 0.4587 0.3127 0.055 Uiso 1 1 calc R
C59 C 0.7910(4) 0.4738(2) 0.28786(10) 0.0449(8) Uani 1 1 d .
H59 H 0.7742 0.5481 0.2770 0.054 Uiso 1 1 calc R
C60 C 1.0817(5) 0.4704(3) 0.26019(9) 0.0428(8) Uani 1 1 d .
H60 H 1.0664 0.5448 0.2493 0.051 Uiso 1 1 calc R
C61 C 1.2311(5) 0.4159(3) 0.25467(9) 0.0448(8) Uani 1 1 d .
H61 H 1.3167 0.4526 0.2399 0.054 Uiso 1 1 calc R
C62 C 1.2572(4) 0.3037(3) 0.27125(9) 0.0405(7) Uani 1 1 d .
H62 H 1.3604 0.2668 0.2675 0.049 Uiso 1 1 calc R
C63 C 1.1319(4) 0.2487(2) 0.29279(8) 0.0299(6) Uani 1 1 d .
H63 H 1.1507 0.1744 0.3034 0.036 Uiso 1 1 calc R
C64 C 0.9732(4) 0.3033(2) 0.29914(7) 0.0280(6) Uani 1 1 d .
C65 C 0.9484(4) 0.4171(2) 0.28206(8) 0.0330(6) Uani 1 1 d .
Cr1' Cr 0.68398(5) 0.00922(3) -0.108170(12) 0.02465(9) Uani 1 1 d .
C1' C 0.6270(3) 0.16551(18) -0.02812(7) 0.0190(4) Uani 1 1 d .
C2' C 0.4562(3) 0.18341(18) -0.01897(7) 0.0196(4) Uani 1 1 d .
C3' C 0.4098(3) 0.1768(2) 0.02424(7) 0.0233(5) Uani 1 1 d .
H3' H 0.2962 0.1858 0.0307 0.028 Uiso 1 1 calc R
C4' C 0.5280(3) 0.1573(2) 0.05761(7) 0.0234(5) Uani 1 1 d .
H4' H 0.4941 0.1547 0.0862 0.028 Uiso 1 1 calc R
C5' C 0.6979(3) 0.1414(2) 0.04831(7) 0.0203(5) Uani 1 1 d .
C6' C 0.7451(3) 0.1421(2) 0.00539(7) 0.0210(5) Uani 1 1 d .
H6' H 0.8572 0.1268 -0.0011 0.025 Uiso 1 1 calc R
C11' C 0.6872(3) 0.1694(2) -0.07382(7) 0.0191(4) Uani 1 1 d .
N12' N 0.7433(2) 0.27219(18) -0.08476(6) 0.0230(4) Uani 1 1 d .
C13' C 0.8007(4) 0.2986(2) -0.12861(8) 0.0348(6) Uani 1 1 d .
H13D H 0.9219 0.3075 -0.1277 0.052 Uiso 1 1 calc R
H13E H 0.7485 0.3690 -0.1388 0.052 Uiso 1 1 calc R
H13F H 0.7692 0.2366 -0.1479 0.052 Uiso 1 1 calc R
C14' C 0.7669(4) 0.3732(2) -0.05565(9) 0.0307(6) Uani 1 1 d .
H14D H 0.7129 0.3586 -0.0288 0.046 Uiso 1 1 calc R
H14E H 0.7171 0.4404 -0.0693 0.046 Uiso 1 1 calc R
H14F H 0.8860 0.3863 -0.0500 0.046 Uiso 1 1 calc R
C15' C 0.4847(4) -0.0381(2) -0.07887(9) 0.0330(6) Uani 1 1 d .
O15' O 0.3697(3) -0.07330(18) -0.06222(9) 0.0516(6) Uani 1 1 d .
C16' C 0.8242(4) -0.0583(2) -0.06352(9) 0.0298(6) Uani 1 1 d .
O16' O 0.9112(3) -0.10313(18) -0.03821(7) 0.0426(5) Uani 1 1 d .
C17' C 0.6730(4) -0.1331(3) -0.13567(8) 0.0345(6) Uani 1 1 d .
O17' O 0.6635(3) -0.2218(2) -0.15294(7) 0.0520(6) Uani 1 1 d .
C18' C 0.8879(4) 0.0386(2) -0.13747(8) 0.0343(6) Uani 1 1 d .
O18' O 1.0117(3) 0.0480(2) -0.15490(7) 0.0515(6) Uani 1 1 d .
C19' C 0.5482(4) 0.0695(2) -0.15487(9) 0.0374(7) Uani 1 1 d .
O19' O 0.4680(4) 0.1006(2) -0.18418(7) 0.0628(7) Uani 1 1 d .
C22' C 0.1497(3) 0.1680(2) -0.04611(9) 0.0319(6) Uani 1 1 d .
H22D H 0.1562 0.0879 -0.0380 0.048 Uiso 1 1 calc R
H22E H 0.0784 0.1761 -0.0718 0.048 Uiso 1 1 calc R
H22F H 0.1028 0.2116 -0.0229 0.048 Uiso 1 1 calc R
C23' C 0.3171(4) 0.3445(2) -0.06246(9) 0.0333(6) Uani 1 1 d .
H23D H 0.2804 0.3819 -0.0366 0.050 Uiso 1 1 calc R
H23E H 0.2377 0.3606 -0.0860 0.050 Uiso 1 1 calc R
H23F H 0.4272 0.3729 -0.0694 0.050 Uiso 1 1 calc R
C51' C 0.8344(3) 0.1262(2) 0.08248(8) 0.0249(5) Uani 1 1 d .
O52' O 0.9759(2) 0.09443(18) 0.07605(6) 0.0379(5) Uani 1 1 d .
O53' O 0.7792(2) 0.15422(17) 0.12193(5) 0.0311(4) Uani 1 1 d .
C54' C 0.9032(4) 0.1483(2) 0.15809(8) 0.0307(6) Uani 1 1 d .
H54' H 1.0172 0.1630 0.1477 0.037 Uiso 1 1 calc R
C55' C 0.8534(5) 0.2438(3) 0.18863(9) 0.0498(9) Uani 1 1 d .
H55D H 0.8599 0.3169 0.1740 0.075 Uiso 1 1 calc R
H55E H 0.9294 0.2439 0.2137 0.075 Uiso 1 1 calc R
H55F H 0.7394 0.2313 0.1975 0.075 Uiso 1 1 calc R
C56' C 0.8973(3) 0.0297(2) 0.17873(7) 0.0275(5) Uani 1 1 d .
C57' C 0.7507(4) -0.0341(3) 0.17637(9) 0.0370(6) Uani 1 1 d .
H57' H 0.6557 -0.0048 0.1613 0.044 Uiso 1 1 calc R
C58' C 0.7417(4) -0.1438(3) 0.19643(11) 0.0458(8) Uani 1 1 d .
H58' H 0.6414 -0.1860 0.1943 0.055 Uiso 1 1 calc R
C59' C 0.8784(4) -0.1875(3) 0.21865(10) 0.0439(7) Uani 1 1 d .
H59' H 0.8707 -0.2597 0.2317 0.053 Uiso 1 1 calc R
C60' C 1.1774(4) -0.1698(3) 0.24501(9) 0.0408(7) Uani 1 1 d .
H60' H 1.1702 -0.2417 0.2583 0.049 Uiso 1 1 calc R
C61' C 1.3263(4) -0.1111(3) 0.24794(9) 0.0431(7) Uani 1 1 d .
H61' H 1.4204 -0.1427 0.2626 0.052 Uiso 1 1 calc R
C62' C 1.3361(4) -0.0013(3) 0.22841(8) 0.0375(6) Uani 1 1 d .
H62' H 1.4372 0.0401 0.2305 0.045 Uiso 1 1 calc R
C63' C 1.1980(4) 0.0453(2) 0.20627(8) 0.0303(6) Uani 1 1 d .
H63' H 1.2072 0.1181 0.1937 0.036 Uiso 1 1 calc R
C64' C 1.0431(3) -0.0147(2) 0.20216(7) 0.0266(5) Uani 1 1 d .
C65' C 1.0329(4) -0.1251(2) 0.22230(8) 0.0328(6) Uani 1 1 d .

loop_
_atom_site_aniso_label
_atom_site_aniso_U_11
_atom_site_aniso_U_22
_atom_site_aniso_U_33
_atom_site_aniso_U_23
_atom_site_aniso_U_13
_atom_site_aniso_U_12
Cr1 0.0275(2) 0.02176(19) 0.02007(17) -0.00173(15) -0.00082(14) -0.00337(16)
C1 0.0236(12) 0.0150(10) 0.0167(10) -0.0004(8) -0.0030(8) 0.0018(9)
C2 0.0227(12) 0.0148(10) 0.0226(11) 0.0002(9) -0.0002(9) 0.0007(8)
C3 0.0206(12) 0.0195(11) 0.0272(11) -0.0017(9) -0.0066(9) -0.0013(9)
C4 0.0293(13) 0.0204(11) 0.0203(11) 0.0009(9) -0.0066(9) -0.0008(9)
C5 0.0279(13) 0.0161(11) 0.0173(11) 0.0005(8) -0.0014(9) -0.0010(9)
C6 0.0223(12) 0.0197(11) 0.0200(11) 0.0006(8) -0.0027(9) -0.0003(9)
C11 0.0179(11) 0.0223(11) 0.0183(10) 0.0023(9) 0.0006(8) -0.0022(9)
N12 0.0242(10) 0.0212(9) 0.0210(9) 0.0033(8) -0.0008(7) -0.0003(9)
C13 0.0382(15) 0.0311(15) 0.0257(12) 0.0105(10) -0.0051(11) -0.0009(11)
C14 0.0318(14) 0.0213(12) 0.0328(13) -0.0012(10) -0.0011(11) 0.0035(10)
C15 0.0344(16) 0.0194(11) 0.0381(14) -0.0025(11) -0.0027(12) -0.0013(11)
O15 0.0408(13) 0.0248(10) 0.0747(16) -0.0056(10) -0.0196(11) 0.0033(9)
C16 0.0335(15) 0.0226(12) 0.0303(13) -0.0013(10) -0.0021(11) 0.0003(10)
O16 0.0474(13) 0.0389(11) 0.0391(11) 0.0093(9) 0.0105(9) -0.0051(10)
C17 0.0334(15) 0.0342(15) 0.0262(13) 0.0000(11) -0.0007(11) -0.0053(11)
O17 0.0594(14) 0.0276(10) 0.0415(11) -0.0125(10) -0.0077(9) -0.0041(10)
C18 0.0407(16) 0.0313(15) 0.0272(13) -0.0010(10) -0.0047(11) -0.0022(11)
O18 0.0477(14) 0.0556(14) 0.0560(14) -0.0052(11) -0.0254(11) 0.0028(11)
C19 0.0466(17) 0.0284(14) 0.0294(14) -0.0096(11) 0.0032(12) -0.0115(12)
O19 0.0805(18) 0.0522(14) 0.0408(12) -0.0077(11) 0.0248(12) -0.0295(13)
C21 0.0226(12) 0.0238(12) 0.0236(11) -0.0022(9) 0.0010(9) -0.0034(10)
C22 0.0300(15) 0.0297(14) 0.0400(15) 0.0080(11) 0.0049(12) -0.0049(11)
C23 0.0267(14) 0.0321(14) 0.0444(15) 0.0006(12) 0.0057(11) 0.0015(11)
C24 0.0220(12) 0.0247(12) 0.0234(11) -0.0019(9) -0.0001(9) 0.0016(9)
C51 0.0327(14) 0.0216(12) 0.0208(11) -0.0004(9) -0.0007(9) -0.0012(10)
O52 0.0339(11) 0.0493(12) 0.0258(9) -0.0045(8) 0.0051(8) -0.0121(9)
O53 0.0334(10) 0.0345(10) 0.0170(8) -0.0022(7) 0.0018(7) -0.0021(8)
C54 0.0401(15) 0.0287(13) 0.0187(11) 0.0019(10) 0.0078(10) 0.0055(11)
C55 0.077(2) 0.0303(15) 0.0241(13) -0.0056(11) 0.0091(14) 0.0021(14)
C56 0.0407(15) 0.0239(13) 0.0166(10) -0.0026(9) 0.0000(9) 0.0044(11)
C57 0.0414(17) 0.0356(15) 0.0354(15) -0.0026(12) -0.0014(12) 0.0072(12)
C58 0.0461(19) 0.0359(16) 0.0545(19) -0.0030(14) -0.0073(15) 0.0146(14)
C59 0.062(2) 0.0257(14) 0.0453(17) 0.0008(12) -0.0194(15) 0.0107(13)
C60 0.070(2) 0.0285(14) 0.0288(14) 0.0013(11) -0.0076(14) -0.0105(14)
C61 0.065(2) 0.0430(18) 0.0265(14) 0.0028(12) 0.0057(14) -0.0222(16)
C62 0.0442(18) 0.0455(18) 0.0319(14) -0.0062(12) 0.0043(12) -0.0050(13)
C63 0.0426(15) 0.0283(14) 0.0187(11) -0.0003(10) 0.0010(10) -0.0025(11)
C64 0.0413(15) 0.0258(13) 0.0164(10) -0.0021(9) -0.0055(10) 0.0027(10)
C65 0.0544(18) 0.0215(12) 0.0224(12) 0.0020(10) -0.0098(12) -0.0020(12)
Cr1' 0.0301(2) 0.02268(19) 0.02136(18) -0.00265(16) 0.00293(14) 0.00361(16)
C1' 0.0244(12) 0.0138(10) 0.0188(10) 0.0008(8) 0.0026(8) -0.0020(8)
C2' 0.0247(12) 0.0122(10) 0.0219(11) -0.0011(8) -0.0003(9) 0.0004(8)
C3' 0.0242(12) 0.0224(12) 0.0237(11) -0.0015(9) 0.0059(9) 0.0027(9)
C4' 0.0309(13) 0.0209(11) 0.0187(11) -0.0012(9) 0.0053(9) 0.0022(9)
C5' 0.0255(12) 0.0163(11) 0.0191(11) -0.0015(8) 0.0008(9) 0.0012(9)
C6' 0.0210(12) 0.0209(11) 0.0212(11) -0.0009(9) 0.0024(9) 0.0008(9)
C11' 0.0171(11) 0.0218(11) 0.0183(10) 0.0021(9) -0.0005(8) 0.0032(9)
N12' 0.0248(10) 0.0233(9) 0.0213(9) 0.0029(9) 0.0041(7) 0.0006(9)
C13' 0.0449(17) 0.0331(15) 0.0269(13) 0.0114(11) 0.0098(11) 0.0010(12)
C14' 0.0310(14) 0.0228(12) 0.0385(14) 0.0004(11) 0.0043(11) -0.0040(10)
C15' 0.0393(16) 0.0185(11) 0.0416(15) -0.0072(11) 0.0056(12) 0.0020(11)
O15' 0.0454(14) 0.0277(10) 0.0835(17) -0.0056(11) 0.0257(12) -0.0044(9)
C16' 0.0327(15) 0.0236(13) 0.0335(14) -0.0016(11) 0.0073(11) 0.0018(11)
O16' 0.0463(13) 0.0381(11) 0.0428(11) 0.0115(9) -0.0055(10) 0.0072(10)
C17' 0.0411(17) 0.0370(16) 0.0257(13) -0.0013(12) 0.0060(11) 0.0066(12)
O17' 0.0750(16) 0.0313(11) 0.0508(12) -0.0176(11) 0.0176(11) -0.0014(11)
C18' 0.0449(17) 0.0353(15) 0.0233(12) -0.0019(11) 0.0083(11) 0.0029(12)
O18' 0.0501(14) 0.0591(15) 0.0468(12) -0.0064(11) 0.0218(11) -0.0031(11)
C19' 0.0494(18) 0.0309(15) 0.0316(14) -0.0072(11) -0.0019(13) 0.0089(13)
O19' 0.0813(19) 0.0628(16) 0.0424(12) -0.0059(12) -0.0251(12) 0.0273(14)
C22' 0.0243(14) 0.0309(14) 0.0401(15) -0.0012(12) -0.0031(11) -0.0004(11)
C23' 0.0330(15) 0.0287(13) 0.0378(15) 0.0091(11) -0.0038(12) 0.0040(11)
C51' 0.0323(14) 0.0216(12) 0.0207(11) 0.0005(9) -0.0007(9) 0.0015(10)
O52' 0.0315(11) 0.0531(12) 0.0287(9) -0.0041(9) -0.0055(8) 0.0129(9)
O53' 0.0365(10) 0.0420(11) 0.0145(8) -0.0025(7) -0.0025(7) 0.0018(8)
C54' 0.0423(16) 0.0313(13) 0.0179(11) -0.0018(10) -0.0079(10) -0.0046(11)
C55' 0.090(3) 0.0301(16) 0.0283(14) -0.0073(12) -0.0183(15) 0.0078(15)
C56' 0.0384(15) 0.0251(13) 0.0191(11) -0.0025(9) 0.0035(10) -0.0033(10)
C57' 0.0404(17) 0.0364(15) 0.0343(15) -0.0045(12) 0.0032(12) -0.0058(12)
C58' 0.0473(19) 0.0361(16) 0.0551(19) -0.0059(14) 0.0161(15) -0.0145(14)
C59' 0.059(2) 0.0267(14) 0.0471(17) 0.0045(13) 0.0175(15) -0.0040(13)
C60' 0.064(2) 0.0285(15) 0.0310(14) 0.0084(12) 0.0107(13) 0.0125(14)
C61' 0.055(2) 0.0430(17) 0.0309(14) 0.0044(13) -0.0015(13) 0.0144(15)
C62' 0.0437(16) 0.0384(15) 0.0301(13) -0.0013(12) -0.0019(11) 0.0018(14)
C63' 0.0421(16) 0.0275(13) 0.0210(11) 0.0003(10) 0.0002(10) -0.0011(11)
C64' 0.0424(15) 0.0227(12) 0.0153(10) -0.0006(9) 0.0074(9) -0.0003(10)
C65' 0.0504(18) 0.0232(13) 0.0258(12) -0.0016(10) 0.0146(11) 0.0007(12)

loop_
_atom_type_symbol
_atom_type_description
_atom_type_scat_dispersion_real
_atom_type_scat_dispersion_imag
_atom_type_scat_source
C C 0.0033 0.0016 'International Tables Vol C Tables 4.2.6.8 and 6.1.1.4'
H H 0.0000 0.0000 'International Tables Vol C Tables 4.2.6.8 and 6.1.1.4'
Cr Cr 0.3209 0.6236 'International Tables Vol C Tables 4.2.6.8 and 6.1.1.4'
N N 0.0061 0.0033 'International Tables Vol C Tables 4.2.6.8 and 6.1.1.4'
O O 0.0106 0.0060 'International Tables Vol C Tables 4.2.6.8 and 6.1.1.4'

loop_
_geom_angle_atom_site_label_1
_geom_angle_atom_site_label_2
_geom_angle_atom_site_label_3
_geom_angle
C17 Cr1 C19 89.33(12)
C17 Cr1 C16 88.67(11)
C19 Cr1 C16 177.66(12)
C17 Cr1 C18 86.78(12)
C19 Cr1 C18 91.36(12)
C16 Cr1 C18 87.33(12)
C17 Cr1 C15 86.75(12)
C19 Cr1 C15 90.58(13)
C16 Cr1 C15 90.51(12)
C18 Cr1 C15 173.22(11)
C17 Cr1 C11 176.63(11)
C19 Cr1 C11 92.30(10)
C16 Cr1 C11 89.76(10)
C18 Cr1 C11 96.14(10)
C15 Cr1 C11 90.28(10)
C6 C1 C2 120.3(2)
C6 C1 C11 118.7(2)
C2 C1 C11 121.1(2)
C1 C2 C3 117.8(2)
C1 C2 C21 121.2(2)
C3 C2 C21 121.0(2)
C4 C3 C2 121.6(2)
C4 C3 H3 119.2
C2 C3 H3 119.2
C5 C4 C3 120.0(2)
C5 C4 H4 120.0
C3 C4 H4 120.0
C4 C5 C6 119.1(2)
C4 C5 C51 123.2(2)
C6 C5 C51 117.7(2)
C1 C6 C5 121.0(2)
C1 C6 H6 119.5
C5 C6 H6 119.5
N12 C11 C1 113.2(2)
N12 C11 Cr1 130.75(16)
C1 C11 Cr1 116.00(15)
C11 N12 C13 123.4(2)
C11 N12 C14 126.24(19)
C13 N12 C14 110.3(2)
N12 C13 H13A 109.5
N12 C13 H13B 109.5
H13A C13 H13B 109.5
N12 C13 H13C 109.5
H13A C13 H13C 109.5
H13B C13 H13C 109.5
N12 C14 H14A 109.5
N12 C14 H14B 109.5
H14A C14 H14B 109.5
N12 C14 H14C 109.5
H14A C14 H14C 109.5
H14B C14 H14C 109.5
O15 C15 Cr1 175.9(2)
O16 C16 Cr1 176.3(2)
O17 C17 Cr1 179.6(3)
O18 C18 Cr1 174.8(3)
O19 C19 Cr1 177.2(2)
C2 C21 C23 113.0(2)
C2 C21 C22 111.4(2)
C23 C21 C22 109.3(2)
C2 C21 H21 107.6
C23 C21 H21 107.6
C22 C21 H21 107.6
C21 C22 H22A 109.5
C21 C22 H22B 109.5
H22A C22 H22B 109.5
C21 C22 H22C 109.5
H22A C22 H22C 109.5
H22B C22 H22C 109.5
C21 C23 H23A 109.5
C21 C23 H23B 109.5
H23A C23 H23B 109.5
C21 C23 H23C 109.5
H23A C23 H23C 109.5
H23B C23 H23C 109.5
C2' C24 C22' 113.1(2)
C2' C24 C23' 111.0(2)
C22' C24 C23' 108.8(2)
C2' C24 H24 107.9
C22' C24 H24 107.9
C23' C24 H24 107.9
O52 C51 O53 124.2(2)
O52 C51 C5 124.9(2)
O53 C51 C5 110.8(2)
C51 O53 C54 116.4(2)
O53 C54 C55 105.5(2)
O53 C54 C56 109.1(2)
C55 C54 C56 112.4(2)
O53 C54 H54 109.9
C55 C54 H54 109.9
C56 C54 H54 109.9
C54 C55 H55A 109.5
C54 C55 H55B 109.5
H55A C55 H55B 109.5
C54 C55 H55C 109.5
H55A C55 H55C 109.5
H55B C55 H55C 109.5
C57 C56 C64 120.0(2)
C57 C56 C54 119.6(2)
C64 C56 C54 120.4(2)
C56 C57 C58 121.6(3)
C56 C57 H57 119.2
C58 C57 H57 119.2
C59 C58 C57 120.1(3)
C59 C58 H58 120.0
C57 C58 H58 120.0
C58 C59 C65 120.7(3)
C58 C59 H59 119.6
C65 C59 H59 119.6
C61 C60 C65 121.6(3)
C61 C60 H60 119.2
C65 C60 H60 119.2
C60 C61 C62 120.0(3)
C60 C61 H61 120.0
C62 C61 H61 120.0
C63 C62 C61 120.5(3)
C63 C62 H62 119.8
C61 C62 H62 119.8
C62 C63 C64 121.0(3)
C62 C63 H63 119.5
C64 C63 H63 119.5
C63 C64 C56 123.6(2)
C63 C64 C65 117.9(3)
C56 C64 C65 118.4(2)
C60 C65 C59 121.8(3)
C60 C65 C64 119.0(3)
C59 C65 C64 119.2(3)
C17' Cr1' C19' 87.94(12)
C17' Cr1' C16' 88.99(12)
C19' Cr1' C16' 176.66(12)
C17' Cr1' C18' 88.15(12)
C19' Cr1' C18' 92.12(13)
C16' Cr1' C18' 86.46(12)
C17' Cr1' C15' 86.37(12)
C19' Cr1' C15' 90.77(13)
C16' Cr1' C15' 90.35(12)
C18' Cr1' C15' 173.71(11)
C17' Cr1' C11' 176.76(11)
C19' Cr1' C11' 93.06(10)
C16' Cr1' C11' 90.08(10)
C18' Cr1' C11' 94.89(10)
C15' Cr1' C11' 90.53(10)
C6' C1' C2' 120.1(2)
C6' C1' C11' 118.4(2)
C2' C1' C11' 121.5(2)
C3' C2' C1' 118.1(2)
C3' C2' C24 121.0(2)
C1' C2' C24 120.9(2)
C4' C3' C2' 121.8(2)
C4' C3' H3' 119.1
C2' C3' H3' 119.1
C3' C4' C5' 119.7(2)
C3' C4' H4' 120.1
C5' C4' H4' 120.1
C6' C5' C4' 119.3(2)
C6' C5' C51' 117.6(2)
C4' C5' C51' 123.1(2)
C5' C6' C1' 120.9(2)
C5' C6' H6' 119.5
C1' C6' H6' 119.5
N12' C11' C1' 112.77(19)
N12' C11' Cr1' 130.94(16)
C1' C11' Cr1' 116.15(15)
C11' N12' C13' 122.7(2)
C11' N12' C14' 126.40(19)
C13' N12' C14' 110.9(2)
N12' C13' H13D 109.5
N12' C13' H13E 109.5
H13D C13' H13E 109.5
N12' C13' H13F 109.5
H13D C13' H13F 109.5
H13E C13' H13F 109.5
N12' C14' H14D 109.5
N12' C14' H14E 109.5
H14D C14' H14E 109.5
N12' C14' H14F 109.5
H14D C14' H14F 109.5
H14E C14' H14F 109.5
O15' C15' Cr1' 175.4(2)
O16' C16' Cr1' 176.4(2)
O17' C17' Cr1' 178.9(3)
O18' C18' Cr1' 175.2(3)
O19' C19' Cr1' 176.4(3)
C24 C22' H22D 109.5
C24 C22' H22E 109.5
H22D C22' H22E 109.5
C24 C22' H22F 109.5
H22D C22' H22F 109.5
H22E C22' H22F 109.5
C24 C23' H23D 109.5
C24 C23' H23E 109.5
H23D C23' H23E 109.5
C24 C23' H23F 109.5
H23D C23' H23F 109.5
H23E C23' H23F 109.5
O52' C51' O53' 123.9(2)
O52' C51' C5' 125.0(2)
O53' C51' C5' 111.2(2)
C51' O53' C54' 116.7(2)
O53' C54' C55' 105.0(2)
O53' C54' C56' 109.5(2)
C55' C54' C56' 112.9(2)
O53' C54' H54' 109.8
C55' C54' H54' 109.8
C56' C54' H54' 109.8
C54' C55' H55D 109.5
C54' C55' H55E 109.5
H55D C55' H55E 109.5
C54' C55' H55F 109.5
H55D C55' H55F 109.5
H55E C55' H55F 109.5
C57' C56' C64' 119.5(2)
C57' C56' C54' 120.3(2)
C64' C56' C54' 120.1(2)
C56' C57' C58' 121.0(3)
C56' C57' H57' 119.5
C58' C57' H57' 119.5
C59' C58' C57' 120.3(3)
C59' C58' H58' 119.8
C57' C58' H58' 119.8
C58' C59' C65' 121.0(3)
C58' C59' H59' 119.5
C65' C59' H59' 119.5
C61' C60' C65' 121.9(3)
C61' C60' H60' 119.0
C65' C60' H60' 119.0
C60' C61' C62' 119.0(3)
C60' C61' H61' 120.5
C62' C61' H61' 120.5
C63' C62' C61' 120.8(3)
C63' C62' H62' 119.6
C61' C62' H62' 119.6
C62' C63' C64' 121.3(3)
C62' C63' H63' 119.3
C64' C63' H63' 119.3
C63' C64' C65' 117.8(2)
C63' C64' C56' 123.1(2)
C65' C64' C56' 119.1(2)
C60' C65' C59' 121.8(3)
C60' C65' C64' 119.2(3)
C59' C65' C64' 119.0(3)

loop_
_geom_bond_atom_site_label_1
_geom_bond_atom_site_label_2
_geom_bond_distance
Cr1 C17 1.863(3)
Cr1 C19 1.901(3)
Cr1 C16 1.901(3)
Cr1 C18 1.907(3)
Cr1 C15 1.912(3)
Cr1 C11 2.142(2)
C1 C6 1.387(3)
C1 C2 1.404(3)
C1 C11 1.508(3)
C2 C3 1.405(3)
C2 C21 1.514(3)
C3 C4 1.385(3)
C3 H3 0.9300
C4 C5 1.385(3)
C4 H4 0.9300
C5 C6 1.398(3)
C5 C51 1.483(3)
C6 H6 0.9300
C11 N12 1.301(3)
N12 C13 1.470(3)
N12 C14 1.487(3)
C13 H13A 0.9600
C13 H13B 0.9600
C13 H13C 0.9600
C14 H14A 0.9600
C14 H14B 0.9600
C14 H14C 0.9600
C15 O15 1.138(3)
C16 O16 1.145(3)
C17 O17 1.151(3)
C18 O18 1.133(3)
C19 O19 1.137(3)
C21 C23 1.525(4)
C21 C22 1.537(3)
C21 H21 0.9800
C22 H22A 0.9600
C22 H22B 0.9600
C22 H22C 0.9600
C23 H23A 0.9600
C23 H23B 0.9600
C23 H23C 0.9600
C24 C2' 1.516(3)
C24 C22' 1.520(3)
C24 C23' 1.545(3)
C24 H24 0.9800
C51 O52 1.203(3)
C51 O53 1.344(3)
O53 C54 1.455(3)
C54 C55 1.510(4)
C54 C56 1.524(3)
C54 H54 0.9800
C55 H55A 0.9600
C55 H55B 0.9600
C55 H55C 0.9600
C56 C57 1.364(4)
C56 C64 1.423(4)
C57 C58 1.404(4)
C57 H57 0.9300
C58 C59 1.357(5)
C58 H58 0.9300
C59 C65 1.421(4)
C59 H59 0.9300
C60 C61 1.352(5)
C60 C65 1.410(4)
C60 H60 0.9300
C61 C62 1.408(5)
C61 H61 0.9300
C62 C63 1.367(4)
C62 H62 0.9300
C63 C64 1.421(4)
C63 H63 0.9300
C64 C65 1.429(3)
Cr1' C17' 1.853(3)
Cr1' C19' 1.895(3)
Cr1' C16' 1.901(3)
Cr1' C18' 1.902(3)
Cr1' C15' 1.919(3)
Cr1' C11' 2.134(2)
C1' C6' 1.392(3)
C1' C2' 1.401(3)
C1' C11' 1.503(3)
C2' C3' 1.396(3)
C3' C4' 1.381(3)
C3' H3' 0.9300
C4' C5' 1.391(3)
C4' H4' 0.9300
C5' C6' 1.387(3)
C5' C51' 1.489(3)
C6' H6' 0.9300
C11' N12' 1.318(3)
N12' C13' 1.473(3)
N12' C14' 1.482(3)
C13' H13D 0.9600
C13' H13E 0.9600
C13' H13F 0.9600
C14' H14D 0.9600
C14' H14E 0.9600
C14' H14F 0.9600
C15' O15' 1.133(3)
C16' O16' 1.144(3)
C17' O17' 1.158(4)
C18' O18' 1.136(3)
C19' O19' 1.142(3)
C22' H22D 0.9600
C22' H22E 0.9600
C22' H22F 0.9600
C23' H23D 0.9600
C23' H23E 0.9600
C23' H23F 0.9600
C51' O52' 1.197(3)
C51' O53' 1.346(3)
O53' C54' 1.457(3)
C54' C55' 1.513(4)
C54' C56' 1.513(3)
C54' H54' 0.9800
C55' H55D 0.9600
C55' H55E 0.9600
C55' H55F 0.9600
C56' C57' 1.371(4)
C56' C64' 1.431(4)
C57' C58' 1.415(4)
C57' H57' 0.9300
C58' C59' 1.353(5)
C58' H58' 0.9300
C59' C65' 1.417(4)
C59' H59' 0.9300
C60' C61' 1.356(5)
C60' C65' 1.413(4)
C60' H60' 0.9300
C61' C62' 1.409(4)
C61' H61' 0.9300
C62' C63' 1.374(4)
C62' H62' 0.9300
C63' C64' 1.406(4)
C63' H63' 0.9300
C64' C65' 1.424(3)
